data_4303294
loop_
_publ_author_name
'Jason D. Dorweiler'
'Victor N. Nemykin'
'Amanda N. Ley'
'Robert D. Pike'
'Steven M. Berry'

_publ_contact_author_address
; 
 Department of Chemistry and Biochemistry
 University of Minnesota Duluth
 1039 University Drive
 Duluth, MN 55812, USA  
;
_publ_contact_author_email vnemykin@d.umn.edu
_publ_contact_author_fax '+1 218 7266729'
_publ_contact_author_name 'Victor Nemykin'
_publ_contact_author_phone '+1 218 7266729'
_publ_section_title
;
Structural and NMR Characterization of Sm(III), Eu(III), and Yb(III)
Complexes of an Amide Based Polydentate Ligand Exhibiting Paramagnetic
Chemical Exchange Saturation Transfer Abilities
;
_journal_name_full 'Inorganic Chemistry'
_journal_page_first 9365
_journal_page_last 9376
_journal_paper_doi 10.1021/ic901191a
_journal_volume 48
_journal_year 2009
_chemical_formula_moiety 'C40 H75 N10 O17 Sm1'
_chemical_formula_sum 'C40 H75 N10 O17 Sm'
_chemical_formula_weight 1118.49
_space_group_IT_number 14
_symmetry_cell_setting monoclinic
_symmetry_space_group_name_Hall '-P 2ybc'
_symmetry_space_group_name_H-M 'P 1 21/c 1'
_atom_sites_solution_hydrogens geom
_atom_sites_solution_primary direct
_audit_creation_date 09-01-30
_audit_creation_method CRYSTALS_ver_12.85
_audit_update_record
;
2009-02-02 # Formatted by publCIF
;
_cell_angle_alpha 90
_cell_angle_beta 102.39(3)
_cell_angle_gamma 90
_cell_formula_units_Z 4
_cell_length_a 21.198(4)
_cell_length_b 16.070(3)
_cell_length_c 16.119(3)
_cell_measurement_reflns_used 25
_cell_measurement_temperature 298
_cell_measurement_theta_max 18
_cell_measurement_theta_min 15
_cell_volume 5363.1(18)
_computing_cell_refinement 'USER DEFINED CELL REFINEMENT'
_computing_data_collection 'USER DEFINED DATA COLLECTION'
_computing_data_reduction 'USER DEFINED DATA REDUCTION'
_computing_molecular_graphics 'CAMERON (Watkin et al., 1996)'
_computing_publication_material 'CRYSTALS (Betteridge et al., 2003)'
_computing_structure_refinement 'CRYSTALS (Betteridge et al., 2003)'
_computing_structure_solution 'SHELXS 86 (Sheldrick, 1986)'
_diffrn_ambient_temperature 298
_diffrn_measured_fraction_theta_full 0.999
_diffrn_measured_fraction_theta_max 0.999
_diffrn_measurement_device Unknown
_diffrn_measurement_device_type Serial
_diffrn_measurement_method \w/2\q
_diffrn_radiation_monochromator graphite
_diffrn_radiation_type 'Mo K\a'
_diffrn_radiation_wavelength 0.71073
_diffrn_reflns_av_R_equivalents 0.000
_diffrn_reflns_limit_h_max 0
_diffrn_reflns_limit_h_min -27
_diffrn_reflns_limit_k_max 20
_diffrn_reflns_limit_k_min 0
_diffrn_reflns_limit_l_max 20
_diffrn_reflns_limit_l_min -20
_diffrn_reflns_number 12746
_diffrn_reflns_theta_full 27.497
_diffrn_reflns_theta_max 27.497
_diffrn_reflns_theta_min 2.189
_diffrn_standards_decay_% 0
_diffrn_standards_interval_count 150
_diffrn_standards_number 3
_exptl_absorpt_coefficient_mu 1.168
_exptl_absorpt_correction_T_max 0.71
_exptl_absorpt_correction_T_min 0.63
_exptl_absorpt_correction_type psi-scan
_exptl_absorpt_process_details '(North et al., 1968)'
_exptl_crystal_colour colorless
_exptl_crystal_density_diffrn 1.385
_exptl_crystal_density_method 'not measured'
_exptl_crystal_description block
_exptl_crystal_F_000 2332
_exptl_crystal_size_max 0.60
_exptl_crystal_size_mid 0.30
_exptl_crystal_size_min 0.30
_refine_diff_density_max 2.56
_refine_diff_density_min -1.00
_refine_ls_extinction_method None
_refine_ls_goodness_of_fit_ref 0.8999
_refine_ls_hydrogen_treatment constr
_refine_ls_matrix_type full
_refine_ls_number_parameters 613
_refine_ls_number_reflns 7428
_refine_ls_number_restraints 0
_refine_ls_R_factor_all 0.1139
_refine_ls_R_factor_gt 0.0617
_refine_ls_shift/su_max 0.005762
_refine_ls_structure_factor_coef Fsqd
_refine_ls_weighting_details
;
 Method, part 1, Chebychev polynomial, (Watkin, 1994, Prince, 1982) 
 [weight] = 1.0/[A~0~*T~0~(x)+A~1~*T~1~(x) ... +A~n-1~]*T~n-1~(x)] 
 where A~i~ are the Chebychev coefficients listed below and x= Fcalc/Fmax 
 Method = Robust Weighting (Prince, 1982) 
 W = [weight] * [1-(deltaF/6*sigmaF)^2^]^2^ 
 A~i~ are: 
 29.9 39.6 22.5 4.98 
;
_refine_ls_weighting_scheme calc
_refine_ls_wR_factor_all 0.1530
_refine_ls_wR_factor_gt 0.1319
_refine_ls_wR_factor_ref 0.1312
_reflns_limit_h_max 26
_reflns_limit_h_min -27
_reflns_limit_k_max 20
_reflns_limit_k_min 0
_reflns_limit_l_max 20
_reflns_limit_l_min 0
_reflns_number_gt 7649
_reflns_number_total 12305
_reflns_threshold_expression I>2.0\s(I)
_oxford_diffrn_Wilson_B_factor 0.00
_oxford_diffrn_Wilson_scale 0.00
_oxford_refine_ls_r_factor_ref 0.0599
_oxford_refine_ls_scale 0.18366(10)
_oxford_reflns_number_all 12265
_oxford_reflns_threshold_expression_ref I>3.0\s(I)
_oxford_structure_analysis_title 'Amid in P2(1)/n'
_cod_data_source_file ic901191a_si_002_1.cif
_cod_data_source_block Sm(III)L
_cod_depositor_comments
;
The following automatic conversions were performed:
'_symmetry_cell_setting' value 'Monoclinic' changed to 'monoclinic'
according to '/home/saulius/struct/CIF-dictionaries/cif_core.dic'
dictionary named 'cif_core.dic' version 2.4.1 from 2010-06-29.

Automatic conversion script
Id: cif_fix_enum 1527 2010-12-29 10:47:43Z saulius 
;
_cod_original_sg_symbol_H-M 'P 1 21/c 1 '
_cod_original_formula_sum 'C40 H75 N10 O17 Sm1'
_cod_database_code 4303294

loop_
_symmetry_equiv_pos_as_xyz
x,y,z
-x,-y,-z
-x,y+1/2,-z+1/2
x,-y+1/2,z+1/2

loop_
_atom_site_label
_atom_site_type_symbol
_atom_site_fract_x
_atom_site_fract_y
_atom_site_fract_z
_atom_site_U_iso_or_equiv
_atom_site_occupancy
_atom_site_adp_type
_atom_site_refinement_flags_posn
_atom_site_refinement_flags_adp
_atom_site_refinement_flags_occupancy
_atom_site_disorder_assembly
_atom_site_disorder_group
_oxford_atom_site_special_shape
_atom_site_attached_hydrogens
O1 O 0.1488(3) -0.0612(4) 0.3848(4) 0.0694 1.0000 Uani . . . . . . .
O2 O 0.2495(3) -0.1496(3) 0.3590(4) 0.0669 1.0000 Uani . . . . . . .
O3 O 0.3532(3) -0.0591(3) 0.3461(4) 0.0687 1.0000 Uani . . . . . . .
O4 O 0.3290(2) 0.1111(3) 0.4373(3) 0.0512 1.0000 Uani . . . . . . .
O5 O 0.2110(3) -0.0221(3) 0.2283(3) 0.0574 1.0000 Uani . . . . . . .
O6 O 0.2965(3) -0.0493(3) 0.5107(3) 0.0568 1.0000 Uani . . . . . . .
C7 C 0.0823(6) -0.0537(9) 0.1044(8) 0.1136 1.0000 Uani . . . . . . .
O8 O 0.1837(2) 0.1213(3) 0.3367(3) 0.0545 1.0000 Uani . . . . . . .
N1 N 0.3066(3) 0.0929(4) 0.2649(4) 0.0476 1.0000 Uani . . . . . . .
C2 C 0.3618(4) 0.0456(6) 0.2468(6) 0.0729 1.0000 Uani . . . . . . .
C3 C 0.3907(7) -0.0091(11) 0.3053(13) 0.2026 1.0000 Uani . . . . . . .
C5 C 0.3529(6) -0.1451(7) 0.3329(10) 0.1103 1.0000 Uani . . . . . . .
C6 C 0.3040(8) -0.1887(6) 0.3466(14) 0.1674 1.0000 Uani . . . . . . .
C8 C 0.1966(9) -0.1908(8) 0.3743(14) 0.1660 1.0000 Uani . . . . . . .
C9 C 0.1445(7) -0.1492(8) 0.3796(13) 0.1508 1.0000 Uani . . . . . . .
C11 C 0.1092(4) -0.0166(7) 0.4322(7) 0.0824 1.0000 Uani . . . . . . .
C12 C 0.1493(4) 0.0138(6) 0.5131(6) 0.0712 1.0000 Uani . . . . . . .
Sm1 Sm 0.252318(16) 0.007241(18) 0.37451(2) 0.0410 1.0000 Uani . . . . . . .
N2 N 0.2041(3) 0.0672(4) 0.5007(4) 0.0523 1.0000 Uani . . . . . . .
C19 C 0.3271(4) 0.1745(5) 0.3035(5) 0.0556 1.0000 Uani . . . . . . .
C20 C 0.3543(4) 0.1639(5) 0.3959(5) 0.0518 1.0000 Uani . . . . . . .
N21 N 0.4029(3) 0.2118(4) 0.4319(4) 0.0564 1.0000 Uani . . . . . . .
C22 C 0.4340(4) 0.2173(5) 0.5229(5) 0.0622 1.0000 Uani . . . . . . .
C23 C 0.4570(5) 0.1316(6) 0.5565(7) 0.0854 1.0000 Uani . . . . . . .
C24 C 0.4926(5) 0.2739(7) 0.5286(7) 0.0923 1.0000 Uani . . . . . . .
C25 C 0.3875(6) 0.2550(7) 0.5714(7) 0.0912 1.0000 Uani . . . . . . .
C26 C 0.2563(4) 0.1043(5) 0.1860(5) 0.0599 1.0000 Uani . . . . . . .
C27 C 0.2153(4) 0.0256(5) 0.1681(5) 0.0543 1.0000 Uani . . . . . . .
N28 N 0.1837(4) 0.0158(5) 0.0902(4) 0.0710 1.0000 Uani . . . . . . .
C29 C 0.1366(5) -0.0530(7) 0.0574(6) 0.0833 1.0000 Uani . . . . . . .
C30 C 0.1730(7) -0.1343(8) 0.0695(10) 0.1305 1.0000 Uani . . . . . . .
C32 C 0.1113(8) -0.0342(11) -0.0347(8) 0.1589 1.0000 Uani . . . . . . .
C33 C 0.2553(4) 0.0653(5) 0.5797(5) 0.0594 1.0000 Uani . . . . . . .
C34 C 0.2960(4) -0.0136(5) 0.5792(5) 0.0542 1.0000 Uani . . . . . . .
N35 N 0.3310(3) -0.0358(4) 0.6530(4) 0.0585 1.0000 Uani . . . . . . .
C36 C 0.3781(4) -0.1069(5) 0.6670(5) 0.0644 1.0000 Uani . . . . . . .
C37 C 0.4049(7) -0.1091(8) 0.7631(7) 0.1160 1.0000 Uani . . . . . . .
C38 C 0.3433(5) -0.1875(6) 0.6384(8) 0.0957 1.0000 Uani . . . . . . .
C39 C 0.4317(5) -0.0911(6) 0.6199(8) 0.0906 1.0000 Uani . . . . . . .
C40 C 0.1827(4) 0.1540(5) 0.4804(5) 0.0572 1.0000 Uani . . . . . . .
C41 C 0.1575(4) 0.1621(5) 0.3865(5) 0.0563 1.0000 Uani . . . . . . .
N42 N 0.1095(3) 0.2135(4) 0.3611(4) 0.0636 1.0000 Uani . . . . . . .
C43 C 0.0798(4) 0.2364(6) 0.2717(6) 0.0712 1.0000 Uani . . . . . . .
C44 C 0.0250(5) 0.2973(8) 0.2766(8) 0.1088 1.0000 Uani . . . . . . .
C45 C 0.1285(5) 0.2783(7) 0.2308(7) 0.0918 1.0000 Uani . . . . . . .
C46 C 0.0516(6) 0.1590(7) 0.2228(8) 0.1057 1.0000 Uani . . . . . . .
O47 O 0.3242(4) 0.0834(6) 0.7823(6) 0.1405 1.0000 Uani . . . . . . .
O48 O 0.0436(5) 0.2275(6) 0.9888(7) 0.1219 1.0000 Uani . . . . . . .
N49 N 0.0104(4) 0.2788(7) 1.0166(6) 0.0811 1.0000 Uani . . . . . . .
O50 O 0.0277(5) 0.3497(6) 1.0254(8) 0.1381 1.0000 Uani . . . . . . .
O51 O -0.0376(4) 0.2542(6) 1.0405(6) 0.1207 1.0000 Uani . . . . . . .
O52 O 0.2614(5) 0.1840(7) 0.8926(6) 0.1294 1.0000 Uani . . . . . . .
N53 N 0.2488(3) 0.1353(3) 0.9417(4) 0.0380 1.0000 Uani . . . . . . .
O54 O 0.2125(5) 0.1536(5) 0.9873(6) 0.1180 1.0000 Uani . . . . . . .
O55 O 0.2643(7) 0.0716(8) 0.9427(11) 0.1991 1.0000 Uani . . . . . . .
O56 O 0.4880(12) 0.2149(14) 0.7845(11) 0.2756 1.0000 Uani . . . . . . .
N58 N 0.4849(4) 0.1592(7) 0.8039(6) 0.0696 1.0000 Uani . . . . . . .
O59 O 0.4472(8) 0.1442(14) 0.8353(12) 0.2715 1.0000 Uani . . . . . . .
N60 N 0.6682(10) 0.1457(12) 0.0285(15) 0.2033 1.0000 Uani . . . . . . .
C61 C 0.6355(10) 0.0895(12) 0.0108(13) 0.1404 1.0000 Uani . . . . . . .
C62 C 0.5956(9) 0.0206(10) -0.0076(11) 0.1465 1.0000 Uani . . . . . . .
C63 C 0.9071(10) 0.0245(10) 0.2924(11) 0.1277 1.0000 Uani . . . . . . .
C64 C 0.8463(12) 0.0223(13) 0.2417(10) 0.1489 1.0000 Uani . . . . . . .
C65 C 0.8063(9) 0.0906(14) 0.2484(12) 0.1391 1.0000 Uani . . . . . . .
C66 C 0.8238(8) 0.1528(11) 0.2991(13) 0.1415 1.0000 Uani . . . . . . .
C67 C 0.8847(8) 0.1520(10) 0.3475(11) 0.1248 1.0000 Uani . . . . . . .
C68 C 0.9260(7) 0.0875(11) 0.3441(10) 0.1244 1.0000 Uani . . . . . . .
H71 H 0.0529 -0.0990 0.0848 0.1610 1.0000 Uiso R . . . . . .
H72 H 0.0988 -0.0599 0.1648 0.1611 1.0000 Uiso R . . . . . .
H73 H 0.0596 -0.0013 0.0940 0.1611 1.0000 Uiso R . . . . . .
H112 H 0.0761 -0.0538 0.4441 0.1041 1.0000 Uiso R . . . . . .
H111 H 0.0885 0.0313 0.3995 0.1044 1.0000 Uiso R . . . . . .
H121 H 0.1677 -0.0364 0.5444 0.0924 1.0000 Uiso R . . . . . .
H122 H 0.1220 0.0429 0.5459 0.0921 1.0000 Uiso R . . . . . .
H191 H 0.3580 0.1997 0.2747 0.0671 1.0000 Uiso R . . . . . .
H192 H 0.2894 0.2106 0.2962 0.0676 1.0000 Uiso R . . . . . .
H231 H 0.4801 0.1370 0.6139 0.1220 1.0000 Uiso R . . . . . .
H232 H 0.4857 0.1090 0.5232 0.1219 1.0000 Uiso R . . . . . .
H233 H 0.4207 0.0951 0.5544 0.1220 1.0000 Uiso R . . . . . .
H241 H 0.5126 0.2812 0.5871 0.1341 1.0000 Uiso R . . . . . .
H242 H 0.5215 0.2471 0.4988 0.1342 1.0000 Uiso R . . . . . .
H243 H 0.4790 0.3268 0.5030 0.1340 1.0000 Uiso R . . . . . .
H251 H 0.4087 0.2608 0.6306 0.1340 1.0000 Uiso R . . . . . .
H252 H 0.3742 0.3090 0.5477 0.1342 1.0000 Uiso R . . . . . .
H253 H 0.3503 0.2190 0.5662 0.1340 1.0000 Uiso R . . . . . .
H262 H 0.2770 0.1153 0.1383 0.0702 1.0000 Uiso R . . . . . .
H261 H 0.2281 0.1511 0.1928 0.0704 1.0000 Uiso R . . . . . .
H301 H 0.2070 -0.1310 0.0382 0.1782 1.0000 Uiso R . . . . . .
H303 H 0.1909 -0.1432 0.1288 0.1780 1.0000 Uiso R . . . . . .
H302 H 0.1445 -0.1797 0.0486 0.1780 1.0000 Uiso R . . . . . .
H321 H 0.1454 -0.0427 -0.0654 0.2149 1.0000 Uiso R . . . . . .
H322 H 0.0756 -0.0701 -0.0573 0.2149 1.0000 Uiso R . . . . . .
H323 H 0.0968 0.0223 -0.0400 0.2150 1.0000 Uiso R . . . . . .
H331 H 0.2363 0.0660 0.6296 0.0760 1.0000 Uiso R . . . . . .
H332 H 0.2840 0.1134 0.5795 0.0761 1.0000 Uiso R . . . . . .
H371 H 0.4377 -0.1517 0.7740 0.1600 1.0000 Uiso R . . . . . .
H372 H 0.4230 -0.0555 0.7789 0.1601 1.0000 Uiso R . . . . . .
H373 H 0.3708 -0.1207 0.7920 0.1600 1.0000 Uiso R . . . . . .
H381 H 0.3735 -0.2328 0.6458 0.1380 1.0000 Uiso R . . . . . .
H382 H 0.3127 -0.1971 0.6735 0.1381 1.0000 Uiso R . . . . . .
H383 H 0.3213 -0.1838 0.5794 0.1382 1.0000 Uiso R . . . . . .
H392 H 0.4624 -0.1358 0.6318 0.1329 1.0000 Uiso R . . . . . .
H391 H 0.4532 -0.0398 0.6408 0.1330 1.0000 Uiso R . . . . . .
H393 H 0.4147 -0.0874 0.5595 0.1332 1.0000 Uiso R . . . . . .
H402 H 0.2189 0.1916 0.4956 0.0724 1.0000 Uiso R . . . . . .
H401 H 0.1490 0.1693 0.5101 0.0720 1.0000 Uiso R . . . . . .
H441 H 0.0043 0.3137 0.2196 0.1579 1.0000 Uiso R . . . . . .
H442 H 0.0421 0.3457 0.3098 0.1582 1.0000 Uiso R . . . . . .
H443 H -0.0059 0.2690 0.3029 0.1581 1.0000 Uiso R . . . . . .
H452 H 0.1099 0.2899 0.1725 0.1399 1.0000 Uiso R . . . . . .
H451 H 0.1410 0.3303 0.2589 0.1401 1.0000 Uiso R . . . . . .
H453 H 0.1659 0.2441 0.2328 0.1400 1.0000 Uiso R . . . . . .
H462 H 0.0340 0.1747 0.1650 0.1462 1.0000 Uiso R . . . . . .
H461 H 0.0180 0.1374 0.2485 0.1461 1.0000 Uiso R . . . . . .
H463 H 0.0853 0.1186 0.2254 0.1460 1.0000 Uiso R . . . . . .
H631 H 0.9346 -0.0198 0.2907 0.1751 1.0000 Uiso R . . . . . .
H641 H 0.8313 -0.0204 0.2036 0.1831 1.0000 Uiso R . . . . . .
H651 H 0.7646 0.0911 0.2146 0.1713 1.0000 Uiso R . . . . . .
H661 H 0.7956 0.1968 0.3019 0.1663 1.0000 Uiso R . . . . . .
H671 H 0.8988 0.1972 0.3836 0.1682 1.0000 Uiso R . . . . . .
H681 H 0.9679 0.0878 0.3777 0.1652 1.0000 Uiso R . . . . . .
H621 H 0.5718 0.0235 -0.0646 0.1634 1.0000 Uiso R . . . . . .
H622 H 0.6213 -0.0284 -0.0002 0.1634 1.0000 Uiso R . . . . . .
H623 H 0.5666 0.0192 0.0298 0.1634 1.0000 Uiso R . . . . . .
H21 H 0.3929 0.0851 0.2378 0.0913 1.0000 Uiso R . . . . . .
H22 H 0.3469 0.0147 0.1961 0.0913 1.0000 Uiso R . . . . . .
H31 H 0.4172 0.0228 0.3489 0.2298 1.0000 Uiso R . . . . . .
H32 H 0.4172 -0.0442 0.2796 0.2298 1.0000 Uiso R . . . . . .
H51 H 0.3922 -0.1667 0.3656 0.1297 1.0000 Uiso R . . . . . .
H52 H 0.3521 -0.1525 0.2742 0.1297 1.0000 Uiso R . . . . . .
H61 H 0.3209 -0.2172 0.3983 0.2111 1.0000 Uiso R . . . . . .
H62 H 0.2913 -0.2281 0.3022 0.2111 1.0000 Uiso R . . . . . .
H81 H 0.2104 -0.2186 0.4271 0.2178 1.0000 Uiso R . . . . . .
H82 H 0.1848 -0.2308 0.3303 0.2178 1.0000 Uiso R . . . . . .
H91 H 0.1306 -0.1681 0.4285 0.1813 1.0000 Uiso R . . . . . .
H92 H 0.1127 -0.1623 0.3302 0.1813 1.0000 Uiso R . . . . . .
H8 H 0.4259 0.2305 0.3904 0.0500 1.0000 Uiso R . . . . . .
H18 H 0.0796 0.2300 0.3800 0.0500 1.0000 Uiso R . . . . . .
H20 H 0.1885 0.0591 0.0506 0.0500 1.0000 Uiso R . . . . . .
H23 H 0.3195 -0.0345 0.7097 0.0500 1.0000 Uiso R . . . . . .
H15 H 0.3264 0.0388 0.7854 0.0500 1.0000 Uiso R . . . . . .
H60 H 0.3558 0.1038 0.7917 0.0500 1.0000 Uiso R . . . . . .
O7 O 0.5172(13) 0.1142(19) 0.7932(12) 0.3765 1.0000 Uani . . . . . . .

loop_
_atom_site_aniso_label
_atom_site_aniso_U_11
_atom_site_aniso_U_22
_atom_site_aniso_U_33
_atom_site_aniso_U_23
_atom_site_aniso_U_13
_atom_site_aniso_U_12
O1 0.049(3) 0.076(4) 0.084(4) 0.007(3) 0.017(3) -0.012(3)
O2 0.077(4) 0.045(3) 0.075(4) 0.003(2) 0.008(3) -0.002(3)
O3 0.067(4) 0.053(3) 0.091(4) 0.004(3) 0.029(3) 0.012(3)
O4 0.048(3) 0.057(3) 0.045(3) -0.001(2) 0.003(2) -0.007(2)
O5 0.064(3) 0.061(3) 0.045(3) 0.001(2) 0.006(2) -0.018(2)
O6 0.069(3) 0.056(3) 0.044(3) 0.005(2) 0.011(3) 0.017(3)
C7 0.077(7) 0.134(11) 0.125(11) -0.015(8) 0.012(7) -0.046(7)
O8 0.048(3) 0.059(3) 0.056(3) 0.013(2) 0.010(2) 0.015(2)
N1 0.041(3) 0.056(3) 0.046(3) -0.001(3) 0.009(3) -0.006(3)
C2 0.060(5) 0.089(6) 0.076(6) 0.001(5) 0.030(5) 0.003(5)
C3 0.152(13) 0.209(17) 0.31(2) 0.167(18) 0.185(16) 0.127(13)
C5 0.069(7) 0.082(7) 0.174(14) -0.041(8) 0.013(8) 0.011(6)
C6 0.174(15) 0.040(5) 0.34(3) -0.015(9) 0.164(17) 0.012(7)
C8 0.172(16) 0.061(7) 0.31(2) -0.035(10) 0.146(17) -0.049(9)
C9 0.079(9) 0.077(8) 0.30(2) 0.018(11) 0.053(12) -0.036(7)
C11 0.056(5) 0.103(7) 0.092(7) 0.021(6) 0.026(5) -0.003(5)
C12 0.068(5) 0.079(6) 0.076(6) 0.014(5) 0.038(4) 0.010(5)
Sm1 0.03846(15) 0.04085(16) 0.04289(16) 0.00287(17) 0.00709(11) -0.00010(18)
N2 0.045(3) 0.057(3) 0.055(4) 0.016(3) 0.010(3) 0.010(3)
C19 0.062(5) 0.057(4) 0.046(4) -0.001(3) 0.008(4) -0.021(4)
C20 0.052(4) 0.056(4) 0.047(4) -0.004(3) 0.010(3) -0.009(3)
N21 0.055(4) 0.057(4) 0.054(4) -0.001(3) 0.005(3) -0.020(3)
C22 0.059(5) 0.066(5) 0.055(5) -0.006(4) -0.001(4) -0.008(4)
C23 0.088(7) 0.075(6) 0.081(7) 0.011(5) -0.008(6) 0.001(5)
C24 0.085(7) 0.094(7) 0.081(7) -0.005(6) -0.019(6) -0.032(6)
C25 0.097(8) 0.105(8) 0.066(7) -0.021(5) 0.005(6) -0.004(6)
C26 0.063(5) 0.068(5) 0.043(4) 0.001(3) 0.000(4) -0.013(4)
C27 0.054(4) 0.067(4) 0.041(4) -0.003(3) 0.008(3) -0.006(3)
N28 0.081(5) 0.077(4) 0.049(4) 0.003(3) -0.001(3) -0.022(4)
C29 0.091(7) 0.093(7) 0.058(5) 0.003(5) -0.001(5) -0.042(6)
C30 0.108(10) 0.104(9) 0.169(14) -0.057(9) 0.008(9) -0.030(8)
C32 0.164(14) 0.207(16) 0.079(8) 0.014(10) -0.034(9) -0.102(13)
C33 0.070(5) 0.067(5) 0.042(4) 0.010(3) 0.014(4) 0.022(4)
C34 0.057(4) 0.056(4) 0.051(4) 0.011(3) 0.014(3) 0.011(3)
N35 0.069(4) 0.062(4) 0.042(3) 0.011(3) 0.007(3) 0.017(3)
C36 0.067(5) 0.067(5) 0.055(5) 0.013(4) 0.003(4) 0.018(4)
C37 0.145(12) 0.118(9) 0.070(7) 0.026(6) -0.010(7) 0.063(8)
C38 0.095(8) 0.058(5) 0.126(10) 0.032(6) 0.006(7) 0.016(5)
C39 0.074(7) 0.076(6) 0.119(9) 0.023(6) 0.014(6) 0.025(5)
C40 0.061(5) 0.051(4) 0.059(5) 0.010(3) 0.009(4) 0.023(3)
C41 0.048(4) 0.052(4) 0.069(5) 0.014(4) 0.012(4) 0.010(3)
N42 0.052(4) 0.073(4) 0.065(4) 0.016(3) 0.013(3) 0.021(3)
C43 0.054(5) 0.081(6) 0.073(6) 0.020(5) 0.002(4) 0.018(4)
C44 0.080(7) 0.122(10) 0.121(10) 0.040(8) 0.014(7) 0.051(7)
C45 0.087(7) 0.097(7) 0.091(8) 0.043(6) 0.018(6) 0.022(6)
C46 0.099(9) 0.102(8) 0.098(9) 0.025(7) -0.019(7) -0.009(7)
O47 0.106(7) 0.152(8) 0.161(9) -0.080(7) 0.025(6) -0.024(6)
O48 0.125(7) 0.120(6) 0.145(8) -0.011(6) 0.083(7) -0.024(6)
N49 0.057(6) 0.110(7) 0.077(7) -0.002(5) 0.015(5) -0.014(5)
O50 0.102(6) 0.095(6) 0.210(11) -0.010(7) 0.019(7) -0.016(5)
O51 0.077(6) 0.160(9) 0.130(8) 0.003(6) 0.034(5) -0.013(5)
O52 0.106(7) 0.168(9) 0.119(7) 0.041(7) 0.034(6) 0.001(6)
N53 0.042(3) 0.038(3) 0.037(3) -0.002(2) 0.014(2) 0.001(2)
O54 0.168(9) 0.079(5) 0.110(7) 0.027(4) 0.037(6) 0.010(5)
O55 0.186(13) 0.132(9) 0.320(19) 0.025(11) 0.145(13) 0.016(9)
O56 0.36(3) 0.249(19) 0.154(14) 0.035(14) -0.089(15) -0.16(2)
N58 0.048(4) 0.106(6) 0.060(5) -0.015(5) 0.023(4) 0.001(4)
O59 0.197(15) 0.38(3) 0.270(19) -0.186(19) 0.127(15) -0.159(17)
N60 0.21(2) 0.142(14) 0.27(2) -0.015(15) 0.059(16) -0.012(13)
C61 0.138(15) 0.101(11) 0.179(18) 0.010(12) 0.029(13) 0.026(10)
C62 0.151(15) 0.121(12) 0.162(16) 0.005(11) 0.021(12) 0.014(11)
C63 0.165(16) 0.107(10) 0.127(13) -0.021(9) 0.068(12) -0.009(10)
C64 0.21(2) 0.146(15) 0.084(9) -0.015(10) 0.022(12) -0.072(15)
C65 0.145(15) 0.143(15) 0.127(14) 0.047(12) 0.024(11) -0.027(13)
C66 0.101(12) 0.113(12) 0.203(19) 0.002(12) 0.016(12) -0.013(9)
C67 0.110(11) 0.115(11) 0.158(14) 0.006(10) 0.051(11) -0.015(9)
C68 0.097(10) 0.159(14) 0.127(12) 0.005(11) 0.044(9) -0.003(10)
O7 0.40(3) 0.53(4) 0.183(17) -0.06(2) 0.026(17) 0.35(3)

loop_
_atom_type_symbol
_atom_type_scat_dispersion_real
_atom_type_scat_dispersion_imag
_atom_type_scat_Cromer_Mann_a1
_atom_type_scat_Cromer_Mann_b1
_atom_type_scat_Cromer_Mann_a2
_atom_type_scat_Cromer_Mann_b2
_atom_type_scat_Cromer_Mann_a3
_atom_type_scat_Cromer_Mann_b3
_atom_type_scat_Cromer_Mann_a4
_atom_type_scat_Cromer_Mann_b4
_atom_type_scat_Cromer_Mann_c
_atom_type_scat_source
C 0.0033 0.0016 2.3100 20.8439 1.0200 10.2075 1.5886 0.5687 0.8650 51.6512 0.2156 'International Tables Vol C 4.2.6.8 and 6.1.1.4'
H 0.0000 0.0000 0.4930 10.5109 0.3229 26.1257 0.1402 3.1424 0.0408 57.7998 0.0030 'International Tables Vol C 4.2.6.8 and 6.1.1.4'
N 0.0061 0.0033 12.2126 0.0057 3.1322 9.8933 2.0125 28.9975 1.1663 0.5826 -11.5290 'International Tables Vol C 4.2.6.8 and 6.1.1.4'
O 0.0106 0.0060 3.0485 13.2771 2.2868 5.7011 1.5463 0.3239 0.8670 32.9089 0.2508 'International Tables Vol C 4.2.6.8 and 6.1.1.4'
Sm -0.1638 3.4418 24.0042 2.4727 19.4258 0.1965 13.4396 14.3996 2.8960 128.0070 2.2096 'International Tables Vol C 4.2.6.8 and 6.1.1.4'

loop_
_geom_angle_atom_site_label_1
_geom_angle_site_symmetry_1
_geom_angle_atom_site_label_2
_geom_angle_site_symmetry_2
_geom_angle_atom_site_label_3
_geom_angle_site_symmetry_3
_geom_angle
_geom_angle_publ_flag
C9 . O1 . C11 . 119.4(9) yes
C9 . O1 . Sm1 . 118.8(7) yes
C11 . O1 . Sm1 . 115.9(5) yes
C6 . O2 . C8 . 123.6(9) yes
C6 . O2 . Sm1 . 118.0(6) yes
C8 . O2 . Sm1 . 117.9(7) yes
C3 . O3 . C5 . 118.9(10) yes
C3 . O3 . Sm1 . 115.9(6) yes
C5 . O3 . Sm1 . 118.0(6) yes
Sm1 . O4 . C20 . 124.7(5) yes
Sm1 . O5 . C27 . 124.9(5) yes
Sm1 . O6 . C34 . 124.5(4) yes
C29 . C7 . H71 . 110.5 no
C29 . C7 . H72 . 110.8 no
H71 . C7 . H72 . 108.7 no
C29 . C7 . H73 . 108.1 no
H71 . C7 . H73 . 109.7 no
H72 . C7 . H73 . 108.9 no
Sm1 . O8 . C41 . 125.3(5) yes
C2 . N1 . Sm1 . 109.6(5) yes
C2 . N1 . C19 . 111.5(6) yes
Sm1 . N1 . C19 . 107.9(4) yes
C2 . N1 . C26 . 110.4(7) yes
Sm1 . N1 . C26 . 107.2(4) yes
C19 . N1 . C26 . 110.2(6) yes
N1 . C2 . C3 . 117.6(9) yes
N1 . C2 . H21 . 106.9 no
C3 . C2 . H21 . 108.6 no
N1 . C2 . H22 . 107.9 no
C3 . C2 . H22 . 106.3 no
H21 . C2 . H22 . 109.5 no
O3 . C3 . C2 . 119.4(12) yes
O3 . C3 . H31 . 105.6 no
C2 . C3 . H31 . 106.0 no
O3 . C3 . H32 . 108.3 no
C2 . C3 . H32 . 107.9 no
H31 . C3 . H32 . 109.5 no
O3 . C5 . C6 . 118.8(10) yes
O3 . C5 . H51 . 107.6 no
C6 . C5 . H51 . 110.1 no
O3 . C5 . H52 . 105.9 no
C6 . C5 . H52 . 104.7 no
H51 . C5 . H52 . 109.5 no
O2 . C6 . C5 . 120.2(9) yes
O2 . C6 . H61 . 105.4 no
C5 . C6 . H61 . 104.0 no
O2 . C6 . H62 . 107.8 no
C5 . C6 . H62 . 109.6 no
H61 . C6 . H62 . 109.5 no
O2 . C8 . C9 . 119.9(11) yes
O2 . C8 . H81 . 106.4 no
C9 . C8 . H81 . 106.4 no
O2 . C8 . H82 . 106.8 no
C9 . C8 . H82 . 107.6 no
H81 . C8 . H82 . 109.5 no
O1 . C9 . C8 . 118.1(10) yes
O1 . C9 . H91 . 107.2 no
C8 . C9 . H91 . 107.9 no
O1 . C9 . H92 . 107.2 no
C8 . C9 . H92 . 106.8 no
H91 . C9 . H92 . 109.5 no
O1 . C11 . C12 . 110.0(7) yes
O1 . C11 . H112 . 109.0 no
C12 . C11 . H112 . 109.4 no
O1 . C11 . H111 . 110.4 no
C12 . C11 . H111 . 108.7 no
H112 . C11 . H111 . 109.3 no
C11 . C12 . N2 . 112.9(7) yes
C11 . C12 . H121 . 105.7 no
N2 . C12 . H121 . 107.7 no
C11 . C12 . H122 . 109.7 no
N2 . C12 . H122 . 111.4 no
H121 . C12 . H122 . 109.2 no
N1 . Sm1 . O2 . 116.73(19) yes
N1 . Sm1 . O3 . 66.22(19) yes
O2 . Sm1 . O3 . 64.2(2) yes
N1 . Sm1 . O1 . 141.04(19) yes
O2 . Sm1 . O1 . 64.2(2) yes
O3 . Sm1 . O1 . 128.31(19) yes
N1 . Sm1 . O4 . 64.74(17) yes
O2 . Sm1 . O4 . 137.24(19) yes
O3 . Sm1 . O4 . 81.13(19) yes
O1 . Sm1 . O4 . 143.8(2) yes
N1 . Sm1 . O5 . 64.43(17) yes
O2 . Sm1 . O5 . 73.09(18) yes
O3 . Sm1 . O5 . 83.3(2) yes
O1 . Sm1 . O5 . 80.56(19) yes
O4 . Sm1 . O5 . 128.93(17) yes
N1 . Sm1 . O6 . 131.66(19) yes
O2 . Sm1 . O6 . 72.94(18) yes
O3 . Sm1 . O6 . 79.89(19) yes
O1 . Sm1 . O6 . 87.0(2) yes
O4 . Sm1 . O6 . 77.24(18) yes
N1 . Sm1 . O8 . 75.91(18) yes
O2 . Sm1 . O8 . 138.97(19) yes
O3 . Sm1 . O8 . 142.12(19) yes
O1 . Sm1 . O8 . 81.73(19) yes
O4 . Sm1 . O8 . 83.78(18) yes
N1 . Sm1 . N2 . 127.57(19) yes
O2 . Sm1 . N2 . 115.67(19) yes
O3 . Sm1 . N2 . 141.0(2) yes
O1 . Sm1 . N2 . 67.6(2) yes
O4 . Sm1 . N2 . 76.17(19) yes
O5 . Sm1 . O6 . 145.94(19) yes
O5 . Sm1 . O8 . 79.66(19) yes
O6 . Sm1 . O8 . 129.87(18) yes
O5 . Sm1 . N2 . 135.46(19) yes
O6 . Sm1 . N2 . 64.50(18) yes
O8 . Sm1 . N2 . 66.05(18) yes
Sm1 . N2 . C12 . 109.5(5) yes
Sm1 . N2 . C33 . 108.6(4) yes
C12 . N2 . C33 . 108.7(6) yes
Sm1 . N2 . C40 . 108.8(4) yes
C12 . N2 . C40 . 111.1(6) yes
C33 . N2 . C40 . 110.0(6) yes
N1 . C19 . C20 . 109.6(6) yes
N1 . C19 . H191 . 109.7 no
C20 . C19 . H191 . 111.8 no
N1 . C19 . H192 . 108.6 no
C20 . C19 . H192 . 108.8 no
H191 . C19 . H192 . 108.3 no
C19 . C20 . O4 . 119.2(6) yes
C19 . C20 . N21 . 118.2(7) yes
O4 . C20 . N21 . 122.6(7) yes
C20 . N21 . C22 . 127.8(7) yes
C20 . N21 . H8 . 110.1 no
C22 . N21 . H8 . 119.4 no
N21 . C22 . C23 . 109.9(7) yes
N21 . C22 . C24 . 106.2(7) yes
C23 . C22 . C24 . 108.8(8) yes
N21 . C22 . C25 . 109.7(7) yes
C23 . C22 . C25 . 112.0(9) yes
C24 . C22 . C25 . 110.0(8) yes
C22 . C23 . H231 . 108.8 no
C22 . C23 . H232 . 109.7 no
H231 . C23 . H232 . 108.7 no
C22 . C23 . H233 . 110.2 no
H231 . C23 . H233 . 109.2 no
H232 . C23 . H233 . 110.2 no
C22 . C24 . H241 . 108.4 no
C22 . C24 . H242 . 107.6 no
H241 . C24 . H242 . 110.8 no
C22 . C24 . H243 . 109.7 no
H241 . C24 . H243 . 110.2 no
H242 . C24 . H243 . 110.3 no
C22 . C25 . H251 . 109.4 no
C22 . C25 . H252 . 108.9 no
H251 . C25 . H252 . 109.7 no
C22 . C25 . H253 . 109.0 no
H251 . C25 . H253 . 109.9 no
H252 . C25 . H253 . 109.8 no
N1 . C26 . C27 . 109.6(6) yes
N1 . C26 . H262 . 109.6 no
C27 . C26 . H262 . 109.5 no
N1 . C26 . H261 . 110.0 no
C27 . C26 . H261 . 108.7 no
H262 . C26 . H261 . 109.6 no
C26 . C27 . O5 . 119.6(6) yes
C26 . C27 . N28 . 116.0(7) yes
O5 . C27 . N28 . 124.3(7) yes
C27 . N28 . C29 . 126.4(7) yes
C27 . N28 . H20 . 116.4 no
C29 . N28 . H20 . 117.0 no
C7 . C29 . N28 . 110.4(9) yes
C7 . C29 . C30 . 110.7(10) yes
N28 . C29 . C30 . 108.0(9) yes
C7 . C29 . C32 . 110.5(11) yes
N28 . C29 . C32 . 105.7(8) yes
C30 . C29 . C32 . 111.5(12) yes
C29 . C30 . H301 . 107.6 no
C29 . C30 . H303 . 109.9 no
H301 . C30 . H303 . 110.3 no
C29 . C30 . H302 . 110.3 no
H301 . C30 . H302 . 110.1 no
H303 . C30 . H302 . 108.7 no
C29 . C32 . H321 . 109.3 no
C29 . C32 . H322 . 110.1 no
H321 . C32 . H322 . 109.6 no
C29 . C32 . H323 . 108.6 no
H321 . C32 . H323 . 110.4 no
H322 . C32 . H323 . 108.9 no
N2 . C33 . C34 . 108.7(6) yes
N2 . C33 . H331 . 110.5 no
C34 . C33 . H331 . 110.3 no
N2 . C33 . H332 . 108.6 no
C34 . C33 . H332 . 107.6 no
H331 . C33 . H332 . 111.0 no
C33 . C34 . O6 . 119.7(6) yes
C33 . C34 . N35 . 115.4(7) yes
O6 . C34 . N35 . 124.8(7) yes
C34 . N35 . C36 . 124.9(7) yes
C34 . N35 . H23 . 128.8 no
C36 . N35 . H23 . 99.4 no
N35 . C36 . C37 . 105.1(7) yes
N35 . C36 . C38 . 109.9(7) yes
C37 . C36 . C38 . 109.8(9) yes
N35 . C36 . C39 . 110.0(7) yes
C37 . C36 . C39 . 110.8(9) yes
C38 . C36 . C39 . 111.1(9) yes
C36 . C37 . H371 . 107.3 no
C36 . C37 . H372 . 106.9 no
H371 . C37 . H372 . 111.0 no
C36 . C37 . H373 . 110.0 no
H371 . C37 . H373 . 111.2 no
H372 . C37 . H373 . 110.3 no
C36 . C38 . H381 . 110.0 no
C36 . C38 . H382 . 107.8 no
H381 . C38 . H382 . 108.8 no
C36 . C38 . H383 . 110.3 no
H381 . C38 . H383 . 109.7 no
H382 . C38 . H383 . 110.2 no
C36 . C39 . H392 . 108.8 no
C36 . C39 . H391 . 108.4 no
H392 . C39 . H391 . 108.7 no
C36 . C39 . H393 . 110.9 no
H392 . C39 . H393 . 109.8 no
H391 . C39 . H393 . 110.1 no
N2 . C40 . C41 . 109.3(6) yes
N2 . C40 . H402 . 110.1 no
C41 . C40 . H402 . 107.0 no
N2 . C40 . H401 . 110.6 no
C41 . C40 . H401 . 109.7 no
H402 . C40 . H401 . 110.0 no
C40 . C41 . O8 . 119.4(6) yes
C40 . C41 . N42 . 117.1(7) yes
O8 . C41 . N42 . 123.5(8) yes
C41 . N42 . C43 . 126.7(8) yes
C41 . N42 . H18 . 135.6 no
C43 . N42 . H18 . 94.6 no
N42 . C43 . C44 . 105.9(8) yes
N42 . C43 . C45 . 110.4(8) yes
C44 . C43 . C45 . 109.7(9) yes
N42 . C43 . C46 . 109.7(8) yes
C44 . C43 . C46 . 109.3(9) yes
C45 . C43 . C46 . 111.7(10) yes
C43 . C44 . H441 . 108.6 no
C43 . C44 . H442 . 110.1 no
H441 . C44 . H442 . 110.2 no
C43 . C44 . H443 . 108.3 no
H441 . C44 . H443 . 109.4 no
H442 . C44 . H443 . 110.2 no
C43 . C45 . H452 . 110.0 no
C43 . C45 . H451 . 109.3 no
H452 . C45 . H451 . 107.9 no
C43 . C45 . H453 . 111.8 no
H452 . C45 . H453 . 107.9 no
H451 . C45 . H453 . 109.9 no
C43 . C46 . H462 . 108.4 no
C43 . C46 . H461 . 108.5 no
H462 . C46 . H461 . 110.0 no
C43 . C46 . H463 . 109.0 no
H462 . C46 . H463 . 110.5 no
H461 . C46 . H463 . 110.4 no
H15 . O47 . H60 . 112.9 no
O48 . N49 . O50 . 119.8(10) yes
O48 . N49 . O51 . 118.4(11) yes
O50 . N49 . O51 . 121.6(12) yes
O52 . N53 . O54 . 120.6(8) yes
O52 . N53 . O55 . 121.8(10) yes
O54 . N53 . O55 . 117.2(9) yes
O59 . O56 . O7 . 63.6(13) yes
O56 . N58 . O59 . 119(2) yes
O56 . N58 . O7 . 120(2) yes
O59 . N58 . O7 . 121(3) yes
N60 . C61 . C62 . 178(3) yes
C61 . C62 . H621 . 109.9 no
C61 . C62 . H622 . 109.2 no
H621 . C62 . H622 . 109.5 no
C61 . C62 . H623 . 109.3 no
H621 . C62 . H623 . 109.5 no
H622 . C62 . H623 . 109.5 no
C64 . C63 . C68 . 121.2(17) yes
C64 . C63 . H631 . 118.7 no
C68 . C63 . H631 . 120.1 no
C63 . C64 . C65 . 116.0(16) yes
C63 . C64 . H641 . 123.8 no
C65 . C64 . H641 . 120.1 no
C64 . C65 . C66 . 123.9(19) yes
C64 . C65 . H651 . 118.3 no
C66 . C65 . H651 . 117.9 no
C65 . C66 . C67 . 117.6(18) yes
C65 . C66 . H661 . 121.1 no
C67 . C66 . H661 . 121.3 no
C66 . C67 . C68 . 121.6(17) yes
C66 . C67 . H671 . 119.0 no
C68 . C67 . H671 . 119.4 no
C67 . C68 . C63 . 119.8(17) yes
C67 . C68 . H681 . 120.7 no
C63 . C68 . H681 . 119.5 no

loop_
_geom_bond_atom_site_label_1
_geom_bond_site_symmetry_1
_geom_bond_atom_site_label_2
_geom_bond_site_symmetry_2
_geom_bond_distance
_geom_bond_publ_flag
O1 . C9 . 1.418(13) yes
O1 . C11 . 1.441(11) yes
O1 . Sm1 . 2.493(5) yes
O2 . C6 . 1.367(13) yes
O2 . C8 . 1.369(13) yes
O2 . Sm1 . 2.532(5) yes
O3 . C3 . 1.390(13) yes
O3 . C5 . 1.399(12) yes
O3 . Sm1 . 2.518(6) yes
O4 . Sm1 . 2.398(5) yes
O4 . C20 . 1.266(9) yes
O5 . Sm1 . 2.379(5) yes
O5 . C27 . 1.254(9) yes
O6 . Sm1 . 2.375(5) yes
O6 . C34 . 1.246(9) yes
C7 . C29 . 1.507(15) yes
C7 . H71 . 0.967 no
C7 . H72 . 0.966 no
C7 . H73 . 0.967 no
O8 . Sm1 . 2.337(5) yes
O8 . C41 . 1.255(9) yes
N1 . C2 . 1.476(10) yes
N1 . Sm1 . 2.686(6) yes
N1 . C19 . 1.477(9) yes
N1 . C26 . 1.484(9) yes
C2 . C3 . 1.337(15) yes
C2 . H21 . 0.950 no
C2 . H22 . 0.950 no
C3 . H31 . 0.950 no
C3 . H32 . 0.950 no
C5 . C6 . 1.310(16) yes
C5 . H51 . 0.950 no
C5 . H52 . 0.950 no
C6 . H61 . 0.950 no
C6 . H62 . 0.950 no
C8 . C9 . 1.310(18) yes
C8 . H81 . 0.950 no
C8 . H82 . 0.950 no
C9 . H91 . 0.950 no
C9 . H92 . 0.950 no
C11 . C12 . 1.479(13) yes
C11 . H112 . 0.971 no
C11 . H111 . 0.982 no
C12 . N2 . 1.491(10) yes
C12 . H121 . 0.986 no
C12 . H122 . 0.981 no
Sm1 . N2 . 2.647(6) yes
N2 . C33 . 1.486(10) yes
N2 . C40 . 1.482(9) yes
C19 . C20 . 1.488(10) yes
C19 . H191 . 0.968 no
C19 . H192 . 0.973 no
C20 . N21 . 1.318(9) yes
N21 . C22 . 1.475(10) yes
N21 . H8 . 0.956 no
C22 . C23 . 1.521(12) yes
C22 . C24 . 1.527(12) yes
C22 . C25 . 1.510(13) yes
C23 . H231 . 0.954 no
C23 . H232 . 0.964 no
C23 . H233 . 0.964 no
C24 . H241 . 0.954 no
C24 . H242 . 0.959 no
C24 . H243 . 0.962 no
C25 . H251 . 0.967 no
C25 . H252 . 0.967 no
C25 . H253 . 0.966 no
C26 . C27 . 1.526(11) yes
C26 . H262 . 0.980 no
C26 . H261 . 0.982 no
C27 . N28 . 1.301(9) yes
N28 . C29 . 1.506(11) yes
N28 . H20 . 0.965 no
C29 . C30 . 1.509(17) yes
C29 . C32 . 1.497(15) yes
C30 . H301 . 0.966 no
C30 . H303 . 0.961 no
C30 . H302 . 0.961 no
C32 . H321 . 0.970 no
C32 . H322 . 0.958 no
C32 . H323 . 0.957 no
C33 . C34 . 1.535(10) yes
C33 . H331 . 0.974 no
C33 . H332 . 0.984 no
C34 . N35 . 1.308(9) yes
N35 . C36 . 1.502(10) yes
N35 . H23 . 0.996 no
C36 . C37 . 1.531(13) yes
C36 . C38 . 1.513(13) yes
C36 . C39 . 1.518(13) yes
C37 . H371 . 0.965 no
C37 . H372 . 0.954 no
C37 . H373 . 0.958 no
C38 . H381 . 0.961 no
C38 . H382 . 0.958 no
C38 . H383 . 0.967 no
C39 . H392 . 0.961 no
C39 . H391 . 0.967 no
C39 . H393 . 0.965 no
C40 . C41 . 1.498(11) yes
C40 . H402 . 0.966 no
C40 . H401 . 0.971 no
C41 . N42 . 1.308(9) yes
N42 . C43 . 1.490(11) yes
N42 . H18 . 0.803 no
C43 . C44 . 1.534(13) yes
C43 . C45 . 1.498(13) yes
C43 . C46 . 1.524(15) yes
C44 . H441 . 0.967 no
C44 . H442 . 0.969 no
C44 . H443 . 0.967 no
C45 . H452 . 0.957 no
C45 . H451 . 0.960 no
C45 . H453 . 0.960 no
C46 . H462 . 0.960 no
C46 . H461 . 0.963 no
C46 . H463 . 0.960 no
O47 . H15 . 0.719 no
O47 . H60 . 0.732 no
O48 . N49 . 1.230(12) yes
N49 . O50 . 1.196(12) yes
N49 . O51 . 1.229(11) yes
O52 . N53 . 1.185(10) yes
N53 . O54 . 1.207(10) yes
N53 . O55 . 1.074(12) yes
O56 . N58 . 0.956(17) yes
O56 . O59 . 1.73(2) yes
O56 . O7 . 1.73(3) yes
N58 . O59 . 1.060(15) yes
N58 . O7 . 1.036(15) yes
O59 . O7 . 1.82(2) yes
N60 . C61 . 1.14(2) yes
C61 . C62 . 1.39(2) yes
C62 . H621 . 0.950 no
C62 . H622 . 0.950 no
C62 . H623 . 0.950 no
C63 . C64 . 1.37(2) yes
C63 . C68 . 1.318(19) yes
C63 . H631 . 0.926 no
C64 . C65 . 1.40(2) yes
C64 . H641 . 0.929 no
C65 . C66 . 1.29(2) yes
C65 . H651 . 0.934 no
C66 . C67 . 1.36(2) yes
C66 . H661 . 0.933 no
C67 . C68 . 1.365(19) yes
C67 . H671 . 0.939 no
C68 . H681 . 0.936 no

loop_
_geom_hbond_atom_site_label_D
_geom_hbond_site_symmetry_D
_geom_hbond_atom_site_label_H
_geom_hbond_site_symmetry_H
_geom_hbond_atom_site_label_A
_geom_hbond_site_symmetry_A
_geom_hbond_angle_DHA
_geom_hbond_distance_DH
_geom_hbond_distance_HA
_geom_hbond_distance_DA
_geom_hbond_publ_flag
C7 . H72 . O5 . 120 0.97 2.45 3.057(18) yes
C19 . H192 . O52 4_554 130 0.97 2.46 3.167(18) yes
C26 . H262 . O54 1_554 123 0.98 2.60 3.237(18) yes
C38 . H383 . O6 . 121 0.97 2.43 3.046(18) yes
C40 . H402 . O54 4_554 125 0.97 2.49 3.153(18) yes
C46 . H462 . O51 1_554 158 0.96 2.58 3.488(18) yes
C46 . H463 . O8 . 122 0.96 2.44 3.062(18) yes
C62 . H622 . O55 2_656 140 0.95 2.50 3.283(18) yes
C3 . H32 . O7 2_656 173 0.95 2.30 3.241(18) yes
C6 . H61 . N60 3_645 145 0.95 2.49 3.312(18) yes
C9 . H91 . O51 3_546 137 0.95 2.47 3.234(18) yes
N21 . H8 . O56 4_554 178 0.96 2.53 3.482(18) yes
N21 . H8 . O59 4_554 136 0.96 2.28 3.048(18) yes
N42 . H18 . O48 4_554 148 0.80 2.17 2.884(18) yes
N28 . H20 . O54 1_554 169 0.97 1.96 2.911(18) yes
N35 . H23 . O47 . 121 1.00 2.22 2.858(18) yes
O47 . H60 . O59 . 169 0.73 2.02 2.743(18) yes
